data_7105499
loop_
_publ_author_name
'Huang, Changshui'
'Li, Yuliang'
'Yang, Ji&#x2019;en'
'Cheng, Nan'
'Liu, Huibiao'
'Li, Yongjun'

_publ_section_title
;
 Construction of multidimensional nanostructures by self-assembly of a
 porphyrin analogue
;
_journal_issue 18
_journal_name_full 'Chemical Communications'
_journal_page_first 3161
_journal_page_last 3163
_journal_paper_doi 10.1039/b927059k
_journal_volume 46
_journal_year 2010
_chemical_formula_sum 'C60 H44 Cl N3 Zn'
_chemical_formula_weight 907.80
_chemical_name_common TMBPZnCl
_chemical_name_systematic
;
?
;
_space_group_IT_number 2
_symmetry_cell_setting triclinic
_symmetry_space_group_name_Hall '-P 1'
_symmetry_space_group_name_H-M 'P -1'
_atom_sites_solution_hydrogens geom
_atom_sites_solution_primary direct
_atom_sites_solution_secondary difmap
_audit_creation_method SHELXL-97
_cell_angle_alpha 100.74(3)
_cell_angle_beta 100.99(3)
_cell_angle_gamma 106.80(3)
_cell_formula_units_Z 2
_cell_length_a 10.586(2)
_cell_length_b 14.091(3)
_cell_length_c 17.994(4)
_cell_measurement_reflns_used 7148
_cell_measurement_temperature 173(2)
_cell_measurement_theta_max 27.47
_cell_measurement_theta_min 1.19
_cell_volume 2437.8(11)
_computing_cell_refinement 'CrystalClear (Rigaku Inc., 2008)'
_computing_data_collection 'CrystalClear (Rigaku Inc., 2008)'
_computing_data_reduction 'CrystalClear (Rigaku Inc., 2008)'
_computing_molecular_graphics
;
Mercury: visualization and analysis of crystal structures, C. F. Macrae,
P. R. Edgington, P. McCabe, E. Pidcock, G. P. Shields, R. Taylor,
M. Towler and J. van de Streek, J. Appl. Cryst., 39, 453-457, 2006.
;
_computing_publication_material 'SHELX-97 (Sheldrick, 1997)'
_computing_structure_refinement 'SHELX-97 (Sheldrick, 1997)'
_computing_structure_solution 'SHELX-97 (Sheldrick, 1997)'
_diffrn_ambient_temperature 173(2)
_diffrn_detector_area_resol_mean 28.5714
_diffrn_measured_fraction_theta_full 0.998
_diffrn_measured_fraction_theta_max 0.998
_diffrn_measurement_device_type 'MM007HF + CCD (Saturn724+)'
_diffrn_measurement_method '\w scans at fixed \c = 45\%'
_diffrn_radiation_monochromator Confocal
_diffrn_radiation_source 'Rotating Anode'
_diffrn_radiation_type MoK\a
_diffrn_radiation_wavelength 0.71073
_diffrn_reflns_av_R_equivalents 0.0554
_diffrn_reflns_av_sigmaI/netI 0.0605
_diffrn_reflns_limit_h_max 13
_diffrn_reflns_limit_h_min -13
_diffrn_reflns_limit_k_max 18
_diffrn_reflns_limit_k_min -18
_diffrn_reflns_limit_l_max 23
_diffrn_reflns_limit_l_min -23
_diffrn_reflns_number 33080
_diffrn_reflns_theta_full 27.47
_diffrn_reflns_theta_max 27.47
_diffrn_reflns_theta_min 1.19
_exptl_absorpt_coefficient_mu 0.600
_exptl_absorpt_correction_T_max 0.9764
_exptl_absorpt_correction_T_min 0.9261
_exptl_absorpt_correction_type numerical
_exptl_absorpt_process_details 'CrystalClear (Rigaku Inc., 2008)'
_exptl_crystal_colour green
_exptl_crystal_density_diffrn 1.237
_exptl_crystal_density_method 'not measured'
_exptl_crystal_description plate
_exptl_crystal_F_000 944
_exptl_crystal_size_max 0.13
_exptl_crystal_size_mid 0.08
_exptl_crystal_size_min 0.04
_platon_squeeze_details
;
;
_refine_diff_density_max 0.582
_refine_diff_density_min -0.837
_refine_diff_density_rms 0.073
_refine_ls_extinction_method none
_refine_ls_goodness_of_fit_ref 1.088
_refine_ls_hydrogen_treatment constr
_refine_ls_matrix_type full
_refine_ls_number_parameters 599
_refine_ls_number_reflns 11168
_refine_ls_number_restraints 463
_refine_ls_restrained_S_all 1.080
_refine_ls_R_factor_all 0.0748
_refine_ls_R_factor_gt 0.0653
_refine_ls_shift/su_max 0.001
_refine_ls_shift/su_mean 0.000
_refine_ls_structure_factor_coef Fsqd
_refine_ls_weighting_details 'calc w=1/[\s^2^(Fo^2^)+(0.0659P)^2^+2.0864P] where P=(Fo^2^+2Fc^2^)/3'
_refine_ls_weighting_scheme calc
_refine_ls_wR_factor_gt 0.1597
_refine_ls_wR_factor_ref 0.1673
_reflns_number_gt 9601
_reflns_number_total 11168
_reflns_threshold_expression >2sigma(I)
_cod_data_source_file b927059k.txt
_cod_data_source_block mx328
_cod_original_cell_volume 2437.8(8)
_cod_original_sg_symbol_H-M P-1
_cod_database_code 7105499

loop_
_symmetry_equiv_pos_as_xyz
'x, y, z'
'-x, -y, -z'

loop_
_atom_site_label
_atom_site_type_symbol
_atom_site_fract_x
_atom_site_fract_y
_atom_site_fract_z
_atom_site_U_iso_or_equiv
_atom_site_adp_type
_atom_site_occupancy
_atom_site_symmetry_multiplicity
_atom_site_calc_flag
_atom_site_refinement_flags
_atom_site_disorder_assembly
_atom_site_disorder_group
Zn1 Zn 1.11216(3) 1.13617(3) 1.268289(18) 0.02890(11) Uani 1 1 d . . .
Cl1 Cl 0.97397(8) 1.19281(7) 1.32993(5) 0.0427(2) Uani 1 1 d . . .
N1 N 1.2001(2) 1.04546(17) 1.32733(13) 0.0258(5) Uani 1 1 d U . .
N2 N 1.0032(2) 1.01198(19) 1.17896(14) 0.0313(5) Uani 1 1 d U . .
N3 N 1.1459(2) 1.22279(18) 1.18670(13) 0.0281(5) Uani 1 1 d U . .
C1 C 0.9084(3) 1.0166(2) 1.11741(17) 0.0328(6) Uani 1 1 d U . .
C2 C 1.3354(3) 1.2614(2) 1.42740(16) 0.0282(6) Uani 1 1 d U . .
C3 C 1.5892(3) 1.2744(2) 1.55220(17) 0.0314(6) Uani 1 1 d U . .
H3A H 1.5414 1.3009 1.5859 0.038 Uiso 1 1 calc R . .
C4 C 1.3192(3) 1.3423(2) 1.47811(18) 0.0366(7) Uani 1 1 d U . .
H4A H 1.3084 1.3373 1.5286 0.044 Uiso 1 1 calc R . .
C5 C 1.0521(3) 0.8772(2) 1.23412(17) 0.0311(6) Uani 1 1 d U . .
C6 C 1.3443(3) 1.1080(2) 1.57991(17) 0.0328(6) Uani 1 1 d U . .
H6A H 1.4351 1.1072 1.5861 0.039 Uiso 1 1 calc R . .
C7 C 1.1377(4) 1.0726(3) 1.62251(19) 0.0431(8) Uani 1 1 d U . .
H7A H 1.0868 1.0475 1.6571 0.052 Uiso 1 1 calc R . .
C8 C 1.5561(4) 1.5323(3) 1.2472(3) 0.0590(10) Uani 1 1 d U . .
H8A H 1.6217 1.4984 1.2511 0.071 Uiso 1 1 calc R . .
C9 C 0.8298(3) 1.0957(2) 1.01364(17) 0.0345(6) Uani 1 1 d U . .
C10 C 1.3586(3) 1.1702(2) 1.45540(15) 0.0259(5) Uani 1 1 d U . .
C11 C 0.9308(3) 1.1052(2) 1.08745(16) 0.0312(6) Uani 1 1 d U . .
C12 C 1.2971(3) 1.0689(2) 1.39371(15) 0.0244(5) Uani 1 1 d U . .
C13 C 1.5154(3) 1.1997(2) 1.48146(16) 0.0287(6) Uani 1 1 d U . .
C14 C 1.0206(3) 0.7639(2) 1.21766(18) 0.0349(6) Uani 1 1 d U . .
C15 C 1.2441(3) 0.8988(2) 1.34749(17) 0.0314(6) Uani 1 1 d U . .
H15A H 1.2414 0.8297 1.3401 0.038 Uiso 1 1 calc R . .
C16 C 1.0087(5) 0.6054(3) 1.1335(3) 0.0702(12) Uani 1 1 d U A .
H16A H 1.0210 0.5698 1.0867 0.084 Uiso 1 1 calc R . .
C17 C 1.7305(3) 1.1986(3) 1.4547(2) 0.0388(7) Uani 1 1 d U . .
H17A H 1.7788 1.1723 1.4214 0.047 Uiso 1 1 calc R . .
C18 C 0.9747(4) 0.7085(2) 1.2695(2) 0.0441(8) Uani 1 1 d U . .
H18A H 0.9637 0.7439 1.3169 0.053 Uiso 1 1 calc R . .
C19 C 1.3530(3) 1.3605(2) 1.32953(17) 0.0317(6) Uani 1 1 d U . .
C20 C 1.8012(3) 1.2714(3) 1.5246(2) 0.0424(8) Uani 1 1 d U . .
H20A H 1.8983 1.2952 1.5393 0.051 Uiso 1 1 calc R . .
C21 C 1.5891(3) 1.1642(2) 1.43330(18) 0.0334(6) Uani 1 1 d U . .
H21A H 1.5413 1.1152 1.3847 0.040 Uiso 1 1 calc R . .
C22 C 1.0393(4) 0.7107(3) 1.1496(2) 0.0516(9) Uani 1 1 d U . .
H22A H 1.0732 0.7469 1.1140 0.062 Uiso 1 1 calc R . .
C23 C 1.7309(3) 1.3098(2) 1.57317(19) 0.0383(7) Uani 1 1 d U . .
H23A H 1.7798 1.3603 1.6209 0.046 Uiso 1 1 calc R . .
C24 C 1.1524(3) 1.1442(2) 1.51248(17) 0.0352(6) Uani 1 1 d U . .
H24A H 1.1105 1.1675 1.4713 0.042 Uiso 1 1 calc R . .
C25 C 1.3746(3) 1.3664(2) 1.24826(17) 0.0318(6) Uani 1 1 d U . .
C26 C 0.7567(4) 1.1641(3) 1.0104(2) 0.0456(8) Uani 1 1 d U . .
H26A H 0.7731 1.2185 1.0550 0.055 Uiso 1 1 calc R . .
C27 C 1.1604(3) 0.9380(2) 1.29681(16) 0.0270(5) Uani 1 1 d U . .
C28 C 1.3531(3) 1.2721(2) 1.35445(16) 0.0287(6) Uani 1 1 d U . .
H28A H 1.3657 1.2175 1.3203 0.034 Uiso 1 1 calc R . .
C29 C 1.2051(3) 1.3372(2) 1.11353(18) 0.0382(7) Uani 1 1 d U . .
H29A H 1.2574 1.3941 1.0986 0.046 Uiso 1 1 calc R . .
C30 C 1.0834(3) 1.2672(2) 1.07137(18) 0.0384(7) Uani 1 1 d U . .
H30A H 1.0334 1.2666 1.0214 0.046 Uiso 1 1 calc R . .
C31 C 1.3269(3) 0.9789(2) 1.40721(17) 0.0306(6) Uani 1 1 d U . .
H31A H 1.3926 0.9765 1.4502 0.037 Uiso 1 1 calc R . .
C32 C 1.2402(3) 1.3088(2) 1.18529(17) 0.0317(6) Uani 1 1 d U . .
C33 C 0.7170(3) 1.0151(3) 0.87792(19) 0.0421(7) Uani 1 1 d U . .
H33A H 0.7079 0.9658 0.8316 0.051 Uiso 1 1 calc R . .
C34 C 0.6366(4) 1.0750(3) 0.8753(2) 0.0454(8) Uani 1 1 d U . .
C35 C 1.2692(3) 1.0719(2) 1.63058(18) 0.0378(7) Uani 1 1 d U . .
H35A H 1.3091 1.0466 1.6711 0.045 Uiso 1 1 calc R . .
C36 C 1.4627(4) 1.2510(3) 1.1589(2) 0.0475(8) Uani 1 1 d U . .
H36A H 1.3839 1.2388 1.1180 0.057 Uiso 1 1 calc R . .
C37 C 1.5961(5) 1.6354(3) 1.2451(3) 0.0739(13) Uani 1 1 d U . .
H37A H 1.6889 1.6707 1.2480 0.089 Uiso 1 1 calc R . .
C38 C 0.6600(4) 1.1523(3) 0.9419(2) 0.0504(9) Uani 1 1 d U . .
H38A H 0.6092 1.1979 0.9407 0.060 Uiso 1 1 calc R . .
C39 C 0.9447(4) 0.6037(3) 1.2536(3) 0.0554(10) Uani 1 1 d U A .
H39A H 0.9134 0.5678 1.2900 0.066 Uiso 1 1 calc R . .
C40 C 1.5984(4) 1.3324(3) 1.2896(2) 0.0485(8) Uani 1 1 d U . .
H40A H 1.6142 1.3769 1.3395 0.058 Uiso 1 1 calc R . .
C41 C 1.3189(4) 1.4302(3) 1.4539(2) 0.0446(8) Uani 1 1 d U . .
H41A H 1.3072 1.4852 1.4882 0.054 Uiso 1 1 calc R . .
C42 C 0.8073(3) 0.9184(3) 1.0837(2) 0.0427(8) Uani 1 1 d U . .
H42A H 0.7286 0.9010 1.0415 0.051 Uiso 1 1 calc R . .
C43 C 1.0799(3) 1.1097(3) 1.56406(19) 0.0412(7) Uani 1 1 d U . .
H43A H 0.9898 1.1116 1.5592 0.049 Uiso 1 1 calc R . .
C44 C 0.8114(3) 1.0236(3) 0.94565(18) 0.0379(7) Uani 1 1 d U . .
H44A H 0.8641 0.9793 0.9453 0.045 Uiso 1 1 calc R . .
C45 C 1.2870(3) 1.1451(2) 1.52025(16) 0.0292(6) Uani 1 1 d U . .
C46 C 1.4809(3) 1.3156(3) 1.2311(2) 0.0375(7) Uani 1 1 d U . .
C47 C 1.4216(3) 1.4793(2) 1.24352(19) 0.0413(7) Uani 1 1 d U . .
C48 C 1.6922(4) 1.2848(4) 1.2755(3) 0.0576(10) Uani 1 1 d U . .
H48A H 1.7715 1.2970 1.3161 0.069 Uiso 1 1 calc R . .
C49 C 1.0428(3) 1.1937(2) 1.11579(16) 0.0310(6) Uani 1 1 d U . .
C50 C 0.9684(3) 0.9120(2) 1.18232(17) 0.0334(6) Uani 1 1 d U . .
C51 C 1.3282(4) 1.5314(2) 1.2372(2) 0.0458(8) Uani 1 1 d U . .
H51A H 1.2355 1.4965 1.2346 0.055 Uiso 1 1 calc R . .
C52 C 1.3351(4) 1.4390(2) 1.38115(19) 0.0412(7) Uani 1 1 d U . .
H52A H 1.3341 1.4999 1.3660 0.049 Uiso 1 1 calc R . .
C53 C 0.9373(17) 0.4358(6) 1.1850(13) 0.064(3) Uani 0.50(3) 1 d PDU A 1
H53A H 0.9935 0.4323 1.2337 0.096 Uiso 0.50(3) 1 calc PR A 1
H53B H 0.9636 0.4029 1.1403 0.096 Uiso 0.50(3) 1 calc PR A 1
H53C H 0.8407 0.4004 1.1806 0.096 Uiso 0.50(3) 1 calc PR A 1
C53' C 0.9083(15) 0.4333(6) 1.1481(13) 0.065(3) Uani 0.50(3) 1 d PDU A 2
H53D H 0.9355 0.4198 1.0992 0.098 Uiso 0.50(3) 1 calc PR A 2
H53E H 0.8085 0.4064 1.1372 0.098 Uiso 0.50(3) 1 calc PR A 2
H53F H 0.9485 0.3996 1.1845 0.098 Uiso 0.50(3) 1 calc PR A 2
C54 C 0.8458(3) 0.8533(3) 1.1242(2) 0.0434(8) Uani 1 1 d U . .
H54A H 0.7988 0.7820 1.1149 0.052 Uiso 1 1 calc R . .
C55 C 0.9598(4) 0.5508(3) 1.1855(3) 0.0667(12) Uani 1 1 d DU . .
C56 C 1.5038(5) 1.6857(3) 1.2389(3) 0.0709(13) Uani 1 1 d U . .
H56A H 1.5320 1.7556 1.2377 0.085 Uiso 1 1 calc R . .
C57 C 1.5581(4) 1.2035(3) 1.1451(3) 0.0602(10) Uani 1 1 d U . .
H57A H 1.5442 1.1597 1.0951 0.072 Uiso 1 1 calc R . .
C58 C 1.3682(5) 1.6339(3) 1.2344(2) 0.0598(11) Uani 1 1 d U . .
H58A H 1.3029 1.6680 1.2296 0.072 Uiso 1 1 calc R . .
C59 C 1.6725(4) 1.2205(4) 1.2042(3) 0.0633(11) Uani 1 1 d U . .
H59A H 1.7372 1.1878 1.1954 0.076 Uiso 1 1 calc R . .
C60 C 0.5299(5) 1.0609(3) 0.8015(2) 0.0637(12) Uani 1 1 d U . .
H60A H 0.4940 0.9885 0.7723 0.096 Uiso 1 1 calc R . .
H60B H 0.5713 1.1028 0.7689 0.096 Uiso 1 1 calc R . .
H60C H 0.4552 1.0822 0.8152 0.096 Uiso 1 1 calc R . .

loop_
_atom_site_aniso_label
_atom_site_aniso_U_11
_atom_site_aniso_U_22
_atom_site_aniso_U_33
_atom_site_aniso_U_23
_atom_site_aniso_U_13
_atom_site_aniso_U_12
Zn1 0.02969(19) 0.03247(19) 0.02514(18) 0.00733(13) 0.00341(13) 0.01377(14)
Cl1 0.0405(4) 0.0615(5) 0.0398(4) 0.0175(4) 0.0153(3) 0.0312(4)
N1 0.0291(12) 0.0249(11) 0.0225(11) 0.0045(9) 0.0029(9) 0.0113(9)
N2 0.0292(12) 0.0348(13) 0.0278(12) 0.0069(10) 0.0004(9) 0.0129(10)
N3 0.0266(12) 0.0351(12) 0.0245(11) 0.0098(9) 0.0040(9) 0.0137(10)
C1 0.0289(14) 0.0401(15) 0.0259(14) 0.0055(12) -0.0003(11) 0.0131(12)
C2 0.0281(14) 0.0286(13) 0.0266(13) 0.0056(11) 0.0023(10) 0.0114(11)
C3 0.0338(15) 0.0279(13) 0.0295(14) 0.0072(11) 0.0020(11) 0.0099(12)
C4 0.0493(18) 0.0307(14) 0.0299(15) 0.0045(12) 0.0058(13) 0.0186(13)
C5 0.0330(15) 0.0317(14) 0.0267(14) 0.0061(11) 0.0053(11) 0.0107(12)
C6 0.0355(15) 0.0355(15) 0.0285(14) 0.0100(12) 0.0070(12) 0.0131(12)
C7 0.0448(18) 0.0477(18) 0.0333(16) 0.0087(14) 0.0144(14) 0.0087(15)
C8 0.050(2) 0.050(2) 0.070(3) 0.0316(19) -0.0004(18) 0.0073(17)
C9 0.0340(15) 0.0406(16) 0.0268(14) 0.0052(12) 0.0002(11) 0.0168(13)
C10 0.0307(14) 0.0267(12) 0.0199(12) 0.0066(10) 0.0032(10) 0.0109(11)
C11 0.0316(14) 0.0416(15) 0.0235(13) 0.0072(11) 0.0037(11) 0.0197(12)
C12 0.0261(13) 0.0261(12) 0.0211(12) 0.0061(10) 0.0035(10) 0.0105(10)
C13 0.0292(14) 0.0293(13) 0.0267(13) 0.0099(11) 0.0024(11) 0.0101(11)
C14 0.0331(15) 0.0308(14) 0.0331(15) 0.0043(12) 0.0003(12) 0.0071(12)
C15 0.0376(16) 0.0288(13) 0.0293(14) 0.0089(11) 0.0054(12) 0.0147(12)
C16 0.069(3) 0.040(2) 0.084(3) -0.015(2) 0.024(2) 0.0090(19)
C17 0.0361(16) 0.0457(17) 0.0433(18) 0.0189(14) 0.0154(13) 0.0185(14)
C18 0.0464(19) 0.0323(16) 0.0489(19) 0.0092(14) 0.0094(15) 0.0090(14)
C19 0.0294(14) 0.0318(14) 0.0321(15) 0.0096(11) 0.0008(11) 0.0115(12)
C20 0.0302(16) 0.0443(18) 0.053(2) 0.0213(15) 0.0042(14) 0.0110(14)
C21 0.0356(16) 0.0363(15) 0.0296(14) 0.0100(12) 0.0069(12) 0.0141(13)
C22 0.056(2) 0.0388(18) 0.049(2) -0.0027(15) 0.0129(17) 0.0086(16)
C23 0.0352(16) 0.0345(15) 0.0383(17) 0.0093(13) -0.0034(13) 0.0098(13)
C24 0.0351(16) 0.0440(16) 0.0261(14) 0.0062(12) 0.0044(12) 0.0168(13)
C25 0.0342(15) 0.0312(14) 0.0324(14) 0.0157(11) 0.0057(11) 0.0119(12)
C26 0.0455(19) 0.0490(19) 0.0387(18) 0.0045(14) -0.0017(14) 0.0228(16)
C27 0.0266(13) 0.0272(13) 0.0262(13) 0.0068(10) 0.0038(10) 0.0097(11)
C28 0.0298(14) 0.0289(13) 0.0274(14) 0.0080(11) 0.0025(11) 0.0125(11)
C29 0.0447(18) 0.0401(16) 0.0305(15) 0.0150(13) 0.0048(13) 0.0150(14)
C30 0.0500(19) 0.0403(16) 0.0272(15) 0.0117(12) 0.0036(13) 0.0210(14)
C31 0.0349(15) 0.0328(14) 0.0262(13) 0.0090(11) 0.0022(11) 0.0170(12)
C32 0.0349(15) 0.0348(14) 0.0296(14) 0.0132(12) 0.0068(11) 0.0160(12)
C33 0.0411(18) 0.0487(18) 0.0288(15) 0.0052(13) 0.0018(13) 0.0115(15)
C34 0.0475(19) 0.0514(19) 0.0318(16) 0.0091(14) -0.0049(14) 0.0193(16)
C35 0.0449(18) 0.0398(16) 0.0268(14) 0.0098(12) 0.0080(13) 0.0114(14)
C36 0.0414(18) 0.054(2) 0.055(2) 0.0204(17) 0.0165(16) 0.0197(16)
C37 0.065(3) 0.050(2) 0.088(3) 0.035(2) -0.003(2) -0.005(2)
C38 0.054(2) 0.054(2) 0.0446(19) 0.0112(16) 0.0000(16) 0.0291(17)
C39 0.047(2) 0.0343(17) 0.084(3) 0.0182(18) 0.0183(19) 0.0102(15)
C40 0.0405(18) 0.071(2) 0.048(2) 0.0339(18) 0.0146(15) 0.0247(17)
C41 0.064(2) 0.0346(16) 0.0370(17) 0.0056(13) 0.0077(15) 0.0247(16)
C42 0.0319(16) 0.0477(18) 0.0383(17) 0.0120(14) -0.0037(13) 0.0060(14)
C43 0.0328(16) 0.0533(19) 0.0341(16) 0.0033(14) 0.0078(13) 0.0150(14)
C44 0.0367(16) 0.0468(17) 0.0290(15) 0.0040(13) 0.0033(12) 0.0194(14)
C45 0.0320(14) 0.0322(14) 0.0234(13) 0.0067(11) 0.0059(11) 0.0117(12)
C46 0.0368(16) 0.0424(16) 0.0419(17) 0.0254(14) 0.0136(13) 0.0147(13)
C47 0.0433(18) 0.0360(16) 0.0381(17) 0.0174(13) -0.0037(13) 0.0080(13)
C48 0.043(2) 0.087(3) 0.066(2) 0.049(2) 0.0206(18) 0.0330(19)
C49 0.0323(15) 0.0391(15) 0.0237(13) 0.0073(11) 0.0029(11) 0.0182(12)
C50 0.0303(15) 0.0345(15) 0.0288(14) 0.0059(12) 0.0012(11) 0.0069(12)
C51 0.056(2) 0.0325(16) 0.0404(18) 0.0130(13) -0.0052(15) 0.0118(15)
C52 0.054(2) 0.0310(15) 0.0386(17) 0.0085(13) 0.0028(14) 0.0197(14)
C53 0.066(6) 0.029(4) 0.083(7) -0.005(4) 0.019(5) 0.010(3)
C53' 0.066(6) 0.035(4) 0.080(7) 0.004(4) 0.007(5) 0.011(4)
C54 0.0358(17) 0.0424(17) 0.0410(18) 0.0145(14) -0.0035(13) 0.0031(14)
C55 0.049(2) 0.0295(17) 0.110(3) 0.001(2) 0.025(2) 0.0036(16)
C56 0.089(3) 0.0380(19) 0.064(3) 0.0237(18) -0.006(2) -0.002(2)
C57 0.056(2) 0.065(2) 0.073(3) 0.021(2) 0.030(2) 0.030(2)
C58 0.085(3) 0.0382(18) 0.046(2) 0.0146(16) -0.0100(19) 0.0215(19)
C59 0.055(2) 0.077(3) 0.086(3) 0.045(2) 0.036(2) 0.037(2)
C60 0.071(3) 0.069(3) 0.041(2) 0.0095(19) -0.0151(19) 0.030(2)

loop_
_atom_type_symbol
_atom_type_description
_atom_type_scat_dispersion_real
_atom_type_scat_dispersion_imag
_atom_type_scat_source
C C 0.0033 0.0016 'International Tables Vol C Tables 4.2.6.8 and 6.1.1.4'
H H 0.0000 0.0000 'International Tables Vol C Tables 4.2.6.8 and 6.1.1.4'
N N 0.0061 0.0033 'International Tables Vol C Tables 4.2.6.8 and 6.1.1.4'
Cl Cl 0.1484 0.1585 'International Tables Vol C Tables 4.2.6.8 and 6.1.1.4'
Zn Zn 0.2839 1.4301 'International Tables Vol C Tables 4.2.6.8 and 6.1.1.4'

loop_
_geom_angle_atom_site_label_1
_geom_angle_atom_site_label_2
_geom_angle_atom_site_label_3
_geom_angle
_geom_angle_site_symmetry_1
_geom_angle_site_symmetry_3
_geom_angle_publ_flag
N2 Zn1 N3 89.00(10) . . ?
N2 Zn1 N1 90.24(10) . . ?
N3 Zn1 N1 140.07(9) . . ?
N2 Zn1 Cl1 110.46(8) . . ?
N3 Zn1 Cl1 105.67(7) . . ?
N1 Zn1 Cl1 111.90(7) . . ?
C12 N1 C27 106.1(2) . . ?
C12 N1 Zn1 132.28(18) . . ?
C27 N1 Zn1 121.60(17) . . ?
C50 N2 C1 107.0(3) . . ?
C50 N2 Zn1 126.5(2) . . ?
C1 N2 Zn1 121.6(2) . . ?
C32 N3 C49 106.3(2) . . ?
C32 N3 Zn1 136.0(2) . . ?
C49 N3 Zn1 117.55(19) . . ?
N2 C1 C42 109.7(3) . . ?
N2 C1 C11 121.0(3) . . ?
C42 C1 C11 128.3(3) . . ?
C28 C2 C4 118.8(3) . . ?
C28 C2 C10 119.1(2) . . ?
C4 C2 C10 121.2(3) . . ?
C23 C3 C13 120.6(3) . . ?
C23 C3 H3A 119.7 . . ?
C13 C3 H3A 119.7 . . ?
C41 C4 C2 119.2(3) . . ?
C41 C4 H4A 120.4 . . ?
C2 C4 H4A 120.4 . . ?
C27 C5 C50 126.1(3) . . ?
C27 C5 C14 117.7(3) . . ?
C50 C5 C14 116.2(3) . . ?
C35 C6 C45 120.3(3) . . ?
C35 C6 H6A 119.8 . . ?
C45 C6 H6A 119.8 . . ?
C35 C7 C43 119.8(3) . . ?
C35 C7 H7A 120.1 . . ?
C43 C7 H7A 120.1 . . ?
C47 C8 C37 120.7(4) . . ?
C47 C8 H8A 119.7 . . ?
C37 C8 H8A 119.7 . . ?
C44 C9 C26 117.9(3) . . ?
C44 C9 C11 121.2(3) . . ?
C26 C9 C11 120.8(3) . . ?
C12 C10 C2 114.4(2) . . ?
C12 C10 C13 110.4(2) . . ?
C2 C10 C13 104.4(2) . . ?
C12 C10 C45 101.2(2) . . ?
C2 C10 C45 113.1(2) . . ?
C13 C10 C45 113.6(2) . . ?
C49 C11 C1 126.0(3) . . ?
C49 C11 C9 117.7(3) . . ?
C1 C11 C9 116.0(3) . . ?
N1 C12 C31 111.0(2) . . ?
N1 C12 C10 127.5(2) . . ?
C31 C12 C10 121.0(2) . . ?
C21 C13 C3 117.9(3) . . ?
C21 C13 C10 122.2(3) . . ?
C3 C13 C10 119.5(3) . . ?
C22 C14 C18 118.1(3) . . ?
C22 C14 C5 120.0(3) . . ?
C18 C14 C5 121.9(3) . . ?
C31 C15 C27 107.0(3) . . ?
C31 C15 H15A 126.5 . . ?
C27 C15 H15A 126.5 . . ?
C22 C16 C55 120.8(4) . . ?
C22 C16 H16A 119.6 . . ?
C55 C16 H16A 119.6 . . ?
C20 C17 C21 119.9(3) . . ?
C20 C17 H17A 120.1 . . ?
C21 C17 H17A 120.1 . . ?
C39 C18 C14 121.6(4) . . ?
C39 C18 H18A 119.2 . . ?
C14 C18 H18A 119.2 . . ?
C52 C19 C28 117.3(3) . . ?
C52 C19 C25 123.7(3) . . ?
C28 C19 C25 119.0(3) . . ?
C17 C20 C23 120.1(3) . . ?
C17 C20 H20A 119.9 . . ?
C23 C20 H20A 119.9 . . ?
C17 C21 C13 121.4(3) . . ?
C17 C21 H21A 119.3 . . ?
C13 C21 H21A 119.3 . . ?
C16 C22 C14 120.3(4) . . ?
C16 C22 H22A 119.9 . . ?
C14 C22 H22A 119.9 . . ?
C20 C23 C3 120.0(3) . . ?
C20 C23 H23A 120.0 . . ?
C3 C23 H23A 120.0 . . ?
C43 C24 C45 120.7(3) . . ?
C43 C24 H24A 119.7 . . ?
C45 C24 H24A 119.7 . . ?
C32 C25 C19 109.9(2) . . ?
C32 C25 C46 108.2(3) . . ?
C19 C25 C46 109.8(2) . . ?
C32 C25 C47 107.8(2) . . ?
C19 C25 C47 110.5(3) . . ?
C46 C25 C47 110.5(3) . . ?
C38 C26 C9 120.0(3) . . ?
C38 C26 H26A 120.0 . . ?
C9 C26 H26A 120.0 . . ?
C5 C27 N1 127.1(3) . . ?
C5 C27 C15 124.1(3) . . ?
N1 C27 C15 108.5(2) . . ?
C2 C28 C19 122.3(3) . . ?
C2 C28 H28A 118.8 . . ?
C19 C28 H28A 118.8 . . ?
C30 C29 C32 106.7(3) . . ?
C30 C29 H29A 126.7 . . ?
C32 C29 H29A 126.7 . . ?
C29 C30 C49 107.8(3) . . ?
C29 C30 H30A 126.1 . . ?
C49 C30 H30A 126.1 . . ?
C15 C31 C12 107.3(2) . . ?
C15 C31 H31A 126.4 . . ?
C12 C31 H31A 126.4 . . ?
N3 C32 C29 111.3(3) . . ?
N3 C32 C25 125.3(2) . . ?
C29 C32 C25 123.2(3) . . ?
C34 C33 C44 122.3(3) . . ?
C34 C33 H33A 118.8 . . ?
C44 C33 H33A 118.8 . . ?
C33 C34 C38 117.6(3) . . ?
C33 C34 C60 121.1(3) . . ?
C38 C34 C60 121.2(3) . . ?
C7 C35 C6 120.5(3) . . ?
C7 C35 H35A 119.7 . . ?
C6 C35 H35A 119.7 . . ?
C46 C36 C57 121.2(4) . . ?
C46 C36 H36A 119.4 . . ?
C57 C36 H36A 119.4 . . ?
C56 C37 C8 120.9(4) . . ?
C56 C37 H37A 119.6 . . ?
C8 C37 H37A 119.6 . . ?
C34 C38 C26 121.1(3) . . ?
C34 C38 H38A 119.4 . . ?
C26 C38 H38A 119.4 . . ?
C55 C39 C18 120.3(4) . . ?
C55 C39 H39A 119.8 . . ?
C18 C39 H39A 119.8 . . ?
C48 C40 C46 120.7(4) . . ?
C48 C40 H40A 119.6 . . ?
C46 C40 H40A 119.6 . . ?
C52 C41 C4 121.2(3) . . ?
C52 C41 H41A 119.4 . . ?
C4 C41 H41A 119.4 . . ?
C54 C42 C1 106.4(3) . . ?
C54 C42 H42A 126.8 . . ?
C1 C42 H42A 126.8 . . ?
C7 C43 C24 120.3(3) . . ?
C7 C43 H43A 119.8 . . ?
C24 C43 H43A 119.8 . . ?
C9 C44 C33 120.6(3) . . ?
C9 C44 H44A 119.7 . . ?
C33 C44 H44A 119.7 . . ?
C6 C45 C24 118.3(3) . . ?
C6 C45 C10 121.6(3) . . ?
C24 C45 C10 119.3(2) . . ?
C36 C46 C40 117.8(3) . . ?
C36 C46 C25 121.9(3) . . ?
C40 C46 C25 120.3(3) . . ?
C8 C47 C51 118.0(3) . . ?
C8 C47 C25 122.1(3) . . ?
C51 C47 C25 119.9(3) . . ?
C59 C48 C40 121.0(4) . . ?
C59 C48 H48A 119.5 . . ?
C40 C48 H48A 119.5 . . ?
C11 C49 N3 127.7(3) . . ?
C11 C49 C30 124.0(3) . . ?
N3 C49 C30 107.9(3) . . ?
N2 C50 C54 109.4(3) . . ?
N2 C50 C5 122.4(3) . . ?
C54 C50 C5 128.1(3) . . ?
C47 C51 C58 121.2(4) . . ?
C47 C51 H51A 119.4 . . ?
C58 C51 H51A 119.4 . . ?
C41 C52 C19 121.2(3) . . ?
C41 C52 H52A 119.4 . . ?
C19 C52 H52A 119.4 . . ?
C55 C53 H53A 109.5 . . ?
C55 C53 H53B 109.5 . . ?
C55 C53 H53C 109.5 . . ?
C55 C53' H53D 109.5 . . ?
C55 C53' H53E 109.5 . . ?
H53D C53' H53E 109.5 . . ?
C55 C53' H53F 109.5 . . ?
H53D C53' H53F 109.5 . . ?
H53E C53' H53F 109.5 . . ?
C42 C54 C50 107.5(3) . . ?
C42 C54 H54A 126.3 . . ?
C50 C54 H54A 126.3 . . ?
C39 C55 C16 118.8(4) . . ?
C39 C55 C53' 129.3(8) . . ?
C16 C55 C53' 111.1(9) . . ?
C39 C55 C53 111.2(8) . . ?
C16 C55 C53 129.4(8) . . ?
C53' C55 C53 24.6(5) . . ?
C37 C56 C58 119.5(4) . . ?
C37 C56 H56A 120.2 . . ?
C58 C56 H56A 120.2 . . ?
C59 C57 C36 119.8(4) . . ?
C59 C57 H57A 120.1 . . ?
C36 C57 H57A 120.1 . . ?
C56 C58 C51 119.7(4) . . ?
C56 C58 H58A 120.1 . . ?
C51 C58 H58A 120.1 . . ?
C48 C59 C57 119.5(4) . . ?
C48 C59 H59A 120.2 . . ?
C57 C59 H59A 120.2 . . ?
C34 C60 H60A 109.5 . . ?
C34 C60 H60B 109.5 . . ?
H60A C60 H60B 109.5 . . ?
C34 C60 H60C 109.5 . . ?
H60A C60 H60C 109.5 . . ?
H60B C60 H60C 109.5 . . ?

loop_
_geom_bond_atom_site_label_1
_geom_bond_atom_site_label_2
_geom_bond_distance
_geom_bond_site_symmetry_2
_geom_bond_publ_flag
Zn1 N2 2.014(3) . ?
Zn1 N3 2.095(2) . ?
Zn1 N1 2.109(2) . ?
Zn1 Cl1 2.2295(10) . ?
N1 C12 1.334(3) . ?
N1 C27 1.416(3) . ?
N2 C50 1.365(4) . ?
N2 C1 1.371(3) . ?
N3 C32 1.337(4) . ?
N3 C49 1.415(3) . ?
C1 C42 1.418(4) . ?
C1 C11 1.427(4) . ?
C2 C28 1.390(4) . ?
C2 C4 1.395(4) . ?
C2 C10 1.530(4) . ?
C3 C23 1.387(4) . ?
C3 C13 1.409(4) . ?
C3 H3A 0.9500 . ?
C4 C41 1.388(4) . ?
C4 H4A 0.9500 . ?
C5 C27 1.378(4) . ?
C5 C50 1.416(4) . ?
C5 C14 1.491(4) . ?
C6 C35 1.392(4) . ?
C6 C45 1.393(4) . ?
C6 H6A 0.9500 . ?
C7 C35 1.374(5) . ?
C7 C43 1.378(5) . ?
C7 H7A 0.9500 . ?
C8 C47 1.385(5) . ?
C8 C37 1.400(5) . ?
C8 H8A 0.9500 . ?
C9 C44 1.378(4) . ?
C9 C26 1.402(4) . ?
C9 C11 1.495(4) . ?
C10 C12 1.513(4) . ?
C10 C13 1.543(4) . ?
C10 C45 1.548(4) . ?
C11 C49 1.378(4) . ?
C12 C31 1.444(4) . ?
C13 C21 1.390(4) . ?
C14 C22 1.392(5) . ?
C14 C18 1.392(5) . ?
C15 C31 1.346(4) . ?
C15 C27 1.444(4) . ?
C15 H15A 0.9500 . ?
C16 C22 1.385(5) . ?
C16 C55 1.398(7) . ?
C16 H16A 0.9500 . ?
C17 C20 1.383(5) . ?
C17 C21 1.384(4) . ?
C17 H17A 0.9500 . ?
C18 C39 1.379(5) . ?
C18 H18A 0.9500 . ?
C19 C52 1.388(4) . ?
C19 C28 1.401(4) . ?
C19 C25 1.536(4) . ?
C20 C23 1.383(5) . ?
C20 H20A 0.9500 . ?
C21 H21A 0.9500 . ?
C22 H22A 0.9500 . ?
C23 H23A 0.9500 . ?
C24 C43 1.382(5) . ?
C24 C45 1.402(4) . ?
C24 H24A 0.9500 . ?
C25 C32 1.530(4) . ?
C25 C46 1.547(4) . ?
C25 C47 1.548(4) . ?
C26 C38 1.392(5) . ?
C26 H26A 0.9500 . ?
C28 H28A 0.9500 . ?
C29 C30 1.350(5) . ?
C29 C32 1.436(4) . ?
C29 H29A 0.9500 . ?
C30 C49 1.442(4) . ?
C30 H30A 0.9500 . ?
C31 H31A 0.9500 . ?
C33 C34 1.362(5) . ?
C33 C44 1.383(4) . ?
C33 H33A 0.9500 . ?
C34 C38 1.388(5) . ?
C34 C60 1.510(4) . ?
C35 H35A 0.9500 . ?
C36 C46 1.384(5) . ?
C36 C57 1.398(5) . ?
C36 H36A 0.9500 . ?
C37 C56 1.363(7) . ?
C37 H37A 0.9500 . ?
C38 H38A 0.9500 . ?
C39 C55 1.374(6) . ?
C39 H39A 0.9500 . ?
C40 C48 1.385(5) . ?
C40 C46 1.395(5) . ?
C40 H40A 0.9500 . ?
C41 C52 1.376(5) . ?
C41 H41A 0.9500 . ?
C42 C54 1.375(5) . ?
C42 H42A 0.9500 . ?
C43 H43A 0.9500 . ?
C44 H44A 0.9500 . ?
C47 C51 1.392(5) . ?
C48 C59 1.366(6) . ?
C48 H48A 0.9500 . ?
C50 C54 1.414(4) . ?
C51 C58 1.396(5) . ?
C51 H51A 0.9500 . ?
C52 H52A 0.9500 . ?
C53 C55 1.565(7) . ?
C53 H53A 0.9800 . ?
C53 H53B 0.9800 . ?
C53 H53C 0.9800 . ?
C53' C55 1.553(7) . ?
C53' H53D 0.9800 . ?
C53' H53E 0.9800 . ?
C53' H53F 0.9800 . ?
C54 H54A 0.9500 . ?
C56 C58 1.389(7) . ?
C56 H56A 0.9500 . ?
C57 C59 1.379(6) . ?
C57 H57A 0.9500 . ?
C58 H58A 0.9500 . ?
C59 H59A 0.9500 . ?
C60 H60A 0.9800 . ?
C60 H60B 0.9800 . ?
C60 H60C 0.9800 . ?

loop_
_geom_torsion_atom_site_label_1
_geom_torsion_atom_site_label_2
_geom_torsion_atom_site_label_3
_geom_torsion_atom_site_label_4
_geom_torsion
_geom_torsion_site_symmetry_1
_geom_torsion_site_symmetry_2
_geom_torsion_site_symmetry_3
_geom_torsion_site_symmetry_4
_geom_torsion_publ_flag
N2 Zn1 N1 C12 175.0(3) . . . . ?
N3 Zn1 N1 C12 86.3(3) . . . . ?
Cl1 Zn1 N1 C12 -72.7(3) . . . . ?
N2 Zn1 N1 C27 -3.6(2) . . . . ?
N3 Zn1 N1 C27 -92.3(2) . . . . ?
Cl1 Zn1 N1 C27 108.7(2) . . . . ?
N3 Zn1 N2 C50 163.2(3) . . . . ?
N1 Zn1 N2 C50 23.1(3) . . . . ?
Cl1 Zn1 N2 C50 -90.5(2) . . . . ?
N3 Zn1 N2 C1 -44.9(2) . . . . ?
N1 Zn1 N2 C1 175.0(2) . . . . ?
Cl1 Zn1 N2 C1 61.5(2) . . . . ?
N2 Zn1 N3 C32 -155.4(3) . . . . ?
N1 Zn1 N3 C32 -66.2(3) . . . . ?
Cl1 Zn1 N3 C32 93.6(3) . . . . ?
N2 Zn1 N3 C49 31.2(2) . . . . ?
N1 Zn1 N3 C49 120.3(2) . . . . ?
Cl1 Zn1 N3 C49 -79.8(2) . . . . ?
C50 N2 C1 C42 3.2(4) . . . . ?
Zn1 N2 C1 C42 -153.5(2) . . . . ?
C50 N2 C1 C11 -166.6(3) . . . . ?
Zn1 N2 C1 C11 36.7(4) . . . . ?
C28 C2 C4 C41 1.1(5) . . . . ?
C10 C2 C4 C41 170.4(3) . . . . ?
C28 C2 C10 C12 -43.8(4) . . . . ?
C4 C2 C10 C12 146.9(3) . . . . ?
C28 C2 C10 C13 76.9(3) . . . . ?
C4 C2 C10 C13 -92.4(3) . . . . ?
C28 C2 C10 C45 -159.0(3) . . . . ?
C4 C2 C10 C45 31.6(4) . . . . ?
N2 C1 C11 C49 -1.4(5) . . . . ?
C42 C1 C11 C49 -169.1(3) . . . . ?
N2 C1 C11 C9 171.8(3) . . . . ?
C42 C1 C11 C9 4.2(5) . . . . ?
C44 C9 C11 C49 113.4(4) . . . . ?
C26 C9 C11 C49 -62.8(4) . . . . ?
C44 C9 C11 C1 -60.5(4) . . . . ?
C26 C9 C11 C1 123.3(3) . . . . ?
C27 N1 C12 C31 1.9(3) . . . . ?
Zn1 N1 C12 C31 -176.8(2) . . . . ?
C27 N1 C12 C10 -169.8(3) . . . . ?
Zn1 N1 C12 C10 11.4(4) . . . . ?
C2 C10 C12 N1 -18.2(4) . . . . ?
C13 C10 C12 N1 -135.6(3) . . . . ?
C45 C10 C12 N1 103.8(3) . . . . ?
C2 C10 C12 C31 170.8(3) . . . . ?
C13 C10 C12 C31 53.4(3) . . . . ?
C45 C10 C12 C31 -67.2(3) . . . . ?
C23 C3 C13 C21 -1.0(4) . . . . ?
C23 C3 C13 C10 -173.6(3) . . . . ?
C12 C10 C13 C21 25.3(4) . . . . ?
C2 C10 C13 C21 -98.1(3) . . . . ?
C45 C10 C13 C21 138.1(3) . . . . ?
C12 C10 C13 C3 -162.5(2) . . . . ?
C2 C10 C13 C3 74.1(3) . . . . ?
C45 C10 C13 C3 -49.6(3) . . . . ?
C27 C5 C14 C22 -113.0(4) . . . . ?
C50 C5 C14 C22 65.9(4) . . . . ?
C27 C5 C14 C18 65.8(4) . . . . ?
C50 C5 C14 C18 -115.3(3) . . . . ?
C22 C14 C18 C39 -1.7(5) . . . . ?
C5 C14 C18 C39 179.5(3) . . . . ?
C21 C17 C20 C23 0.1(5) . . . . ?
C20 C17 C21 C13 -1.3(5) . . . . ?
C3 C13 C21 C17 1.7(4) . . . . ?
C10 C13 C21 C17 174.1(3) . . . . ?
C55 C16 C22 C14 -0.6(7) . . . . ?
C18 C14 C22 C16 2.0(6) . . . . ?
C5 C14 C22 C16 -179.3(4) . . . . ?
C17 C20 C23 C3 0.7(5) . . . . ?
C13 C3 C23 C20 -0.2(4) . . . . ?
C52 C19 C25 C32 -99.8(3) . . . . ?
C28 C19 C25 C32 81.2(3) . . . . ?
C52 C19 C25 C46 141.2(3) . . . . ?
C28 C19 C25 C46 -37.8(4) . . . . ?
C52 C19 C25 C47 19.1(4) . . . . ?
C28 C19 C25 C47 -159.9(3) . . . . ?
C44 C9 C26 C38 5.6(5) . . . . ?
C11 C9 C26 C38 -178.1(3) . . . . ?
C50 C5 C27 N1 7.7(5) . . . . ?
C14 C5 C27 N1 -173.5(3) . . . . ?
C50 C5 C27 C15 -179.2(3) . . . . ?
C14 C5 C27 C15 -0.4(4) . . . . ?
C12 N1 C27 C5 171.6(3) . . . . ?
Zn1 N1 C27 C5 -9.5(4) . . . . ?
C12 N1 C27 C15 -2.5(3) . . . . ?
Zn1 N1 C27 C15 176.46(18) . . . . ?
C31 C15 C27 C5 -172.2(3) . . . . ?
C31 C15 C27 N1 2.1(3) . . . . ?
C4 C2 C28 C19 -1.1(4) . . . . ?
C10 C2 C28 C19 -170.7(3) . . . . ?
C52 C19 C28 C2 0.4(4) . . . . ?
C25 C19 C28 C2 179.5(3) . . . . ?
C32 C29 C30 C49 -1.0(4) . . . . ?
C27 C15 C31 C12 -0.9(3) . . . . ?
N1 C12 C31 C15 -0.7(3) . . . . ?
C10 C12 C31 C15 171.7(3) . . . . ?
C49 N3 C32 C29 -1.7(3) . . . . ?
Zn1 N3 C32 C29 -175.7(2) . . . . ?
C49 N3 C32 C25 -177.2(3) . . . . ?
Zn1 N3 C32 C25 8.8(5) . . . . ?
C30 C29 C32 N3 1.8(4) . . . . ?
C30 C29 C32 C25 177.4(3) . . . . ?
C19 C25 C32 N3 -35.9(4) . . . . ?
C46 C25 C32 N3 84.1(4) . . . . ?
C47 C25 C32 N3 -156.4(3) . . . . ?
C19 C25 C32 C29 149.2(3) . . . . ?
C46 C25 C32 C29 -90.9(3) . . . . ?
C47 C25 C32 C29 28.7(4) . . . . ?
C44 C33 C34 C38 5.4(6) . . . . ?
C44 C33 C34 C60 -177.2(4) . . . . ?
C43 C7 C35 C6 -0.3(5) . . . . ?
C45 C6 C35 C7 -0.1(5) . . . . ?
C47 C8 C37 C56 -0.4(7) . . . . ?
C33 C34 C38 C26 -3.8(6) . . . . ?
C60 C34 C38 C26 178.9(4) . . . . ?
C9 C26 C38 C34 -1.7(6) . . . . ?
C14 C18 C39 C55 0.1(6) . . . . ?
C2 C4 C41 C52 -0.4(5) . . . . ?
N2 C1 C42 C54 -2.3(4) . . . . ?
C11 C1 C42 C54 166.5(3) . . . . ?
C35 C7 C43 C24 1.4(5) . . . . ?
C45 C24 C43 C7 -2.1(5) . . . . ?
C26 C9 C44 C33 -4.1(5) . . . . ?
C11 C9 C44 C33 179.6(3) . . . . ?
C34 C33 C44 C9 -1.5(6) . . . . ?
C35 C6 C45 C24 -0.5(4) . . . . ?
C35 C6 C45 C10 -170.5(3) . . . . ?
C43 C24 C45 C6 1.6(5) . . . . ?
C43 C24 C45 C10 171.8(3) . . . . ?
C12 C10 C45 C6 91.1(3) . . . . ?
C2 C10 C45 C6 -146.0(3) . . . . ?
C13 C10 C45 C6 -27.2(4) . . . . ?
C12 C10 C45 C24 -78.7(3) . . . . ?
C2 C10 C45 C24 44.1(4) . . . . ?
C13 C10 C45 C24 163.0(3) . . . . ?
C57 C36 C46 C40 0.5(5) . . . . ?
C57 C36 C46 C25 -178.3(3) . . . . ?
C48 C40 C46 C36 -0.7(5) . . . . ?
C48 C40 C46 C25 178.0(3) . . . . ?
C32 C25 C46 C36 16.9(4) . . . . ?
C19 C25 C46 C36 136.9(3) . . . . ?
C47 C25 C46 C36 -101.0(4) . . . . ?
C32 C25 C46 C40 -161.8(3) . . . . ?
C19 C25 C46 C40 -41.8(4) . . . . ?
C47 C25 C46 C40 80.3(4) . . . . ?
C37 C8 C47 C51 0.5(6) . . . . ?
C37 C8 C47 C25 -178.1(4) . . . . ?
C32 C25 C47 C8 -135.8(3) . . . . ?
C19 C25 C47 C8 104.0(4) . . . . ?
C46 C25 C47 C8 -17.7(5) . . . . ?
C32 C25 C47 C51 45.7(4) . . . . ?
C19 C25 C47 C51 -74.5(4) . . . . ?
C46 C25 C47 C51 163.8(3) . . . . ?
C46 C40 C48 C59 0.2(6) . . . . ?
C1 C11 C49 N3 -11.7(5) . . . . ?
C9 C11 C49 N3 175.2(3) . . . . ?
C1 C11 C49 C30 159.8(3) . . . . ?
C9 C11 C49 C30 -13.3(4) . . . . ?
C32 N3 C49 C11 173.6(3) . . . . ?
Zn1 N3 C49 C11 -11.1(4) . . . . ?
C32 N3 C49 C30 1.0(3) . . . . ?
Zn1 N3 C49 C30 176.30(19) . . . . ?
C29 C30 C49 C11 -172.9(3) . . . . ?
C29 C30 C49 N3 0.1(3) . . . . ?
C1 N2 C50 C54 -2.8(4) . . . . ?
Zn1 N2 C50 C54 152.4(2) . . . . ?
C1 N2 C50 C5 173.4(3) . . . . ?
Zn1 N2 C50 C5 -31.4(4) . . . . ?
C27 C5 C50 N2 13.9(5) . . . . ?
C14 C5 C50 N2 -164.8(3) . . . . ?
C27 C5 C50 C54 -170.6(3) . . . . ?
C14 C5 C50 C54 10.6(5) . . . . ?
C8 C47 C51 C58 0.1(5) . . . . ?
C25 C47 C51 C58 178.6(3) . . . . ?
C4 C41 C52 C19 -0.3(6) . . . . ?
C28 C19 C52 C41 0.3(5) . . . . ?
C25 C19 C52 C41 -178.7(3) . . . . ?
C1 C42 C54 C50 0.5(4) . . . . ?
N2 C50 C54 C42 1.4(4) . . . . ?
C5 C50 C54 C42 -174.6(3) . . . . ?
C18 C39 C55 C16 1.3(7) . . . . ?
C18 C39 C55 C53' -167.5(10) . . . . ?
C18 C39 C55 C53 173.0(8) . . . . ?
C22 C16 C55 C39 -1.1(7) . . . . ?
C22 C16 C55 C53' 169.6(8) . . . . ?
C22 C16 C55 C53 -171.1(10) . . . . ?
C8 C37 C56 C58 -0.2(8) . . . . ?
C46 C36 C57 C59 0.3(6) . . . . ?
C37 C56 C58 C51 0.7(7) . . . . ?
C47 C51 C58 C56 -0.6(6) . . . . ?
C40 C48 C59 C57 0.6(6) . . . . ?
C36 C57 C59 C48 -0.8(6) . . . . ?

loop_
_platon_squeeze_void_nr
_platon_squeeze_void_average_x
_platon_squeeze_void_average_y
_platon_squeeze_void_average_z
_platon_squeeze_void_volume
_platon_squeeze_void_count_electrons
_platon_squeeze_void_content
1 0.000 0.500 0.500 102 17 ' '
2 0.500 0.500 0.000 183 40 ' '
